data_4025039
loop_
_publ_author_name
'Ashraf Wilsily'
'Eric Fillion'

_publ_section_title
;
Asymmetric Synthesis of All-Carbon Benzylic Quaternary Stereocenters via
Conjugate Addition to Alkylidene and Indenylidene Meldrum's Acids
;
_journal_name_full 'Journal of Organic Chemistry'
_journal_page_first 8583
_journal_page_last 8594
_journal_paper_doi 10.1021/jo901559d
_journal_volume 74
_journal_year 2009
_chemical_formula_moiety 'C17 H19 Cl O4'
_chemical_formula_sum 'C17 H19 Cl O4'
_chemical_formula_weight 322.77
_chemical_name_systematic
; 
 ? 
;
_space_group_IT_number 19
_symmetry_cell_setting orthorhombic
_symmetry_space_group_name_Hall 'P 2ac 2ab'
_symmetry_space_group_name_H-M 'P 21 21 21'
_atom_sites_solution_hydrogens geom
_atom_sites_solution_primary direct
_atom_sites_solution_secondary difmap
_audit_creation_method SHELXL-97
_cell_angle_alpha 90.00
_cell_angle_beta 90.00
_cell_angle_gamma 90.00
_cell_formula_units_Z 4
_cell_length_a 6.3016(1)
_cell_length_b 13.5401(5)
_cell_length_c 18.7259(7)
_cell_measurement_reflns_used 10749
_cell_measurement_temperature 150(1)
_cell_measurement_theta_max 27.5
_cell_measurement_theta_min 2.6
_cell_volume 1597.77(9)
_computing_cell_refinement 'Denzo-SMN (Otwinowski & Minor, 1997)'
_computing_data_collection 'Collect (Nonius B.V., 1997-2002)'
_computing_data_reduction Denzo-SMN
_computing_molecular_graphics 'PLATON (Spek, 2003)'
_computing_publication_material 'SHELXTL V6.1'
_computing_structure_refinement 'SHELXTL V6.1 (Sheldrick, 2008)'
_computing_structure_solution 'SIR-92 (Altomare et al., 1994)'
_diffrn_ambient_temperature 150(1)
_diffrn_detector_area_resol_mean 9
_diffrn_measured_fraction_theta_full 0.993
_diffrn_measured_fraction_theta_max 0.993
_diffrn_measurement_device_type 'Nonius KappaCCD'
_diffrn_measurement_method '\f scans and \w scans with \k offsets'
_diffrn_radiation_monochromator graphite
_diffrn_radiation_source 'fine-focus sealed tube'
_diffrn_radiation_type MoK\a
_diffrn_radiation_wavelength 0.71073
_diffrn_reflns_av_R_equivalents 0.0429
_diffrn_reflns_av_sigmaI/netI 0.0481
_diffrn_reflns_limit_h_max 8
_diffrn_reflns_limit_h_min -8
_diffrn_reflns_limit_k_max 17
_diffrn_reflns_limit_k_min -16
_diffrn_reflns_limit_l_max 24
_diffrn_reflns_limit_l_min -22
_diffrn_reflns_number 10749
_diffrn_reflns_theta_full 27.50
_diffrn_reflns_theta_max 27.50
_diffrn_reflns_theta_min 2.64
_exptl_absorpt_coefficient_mu 0.254
_exptl_absorpt_correction_T_max 0.967
_exptl_absorpt_correction_T_min 0.865
_exptl_absorpt_correction_type multi-scan
_exptl_absorpt_process_details
;
multi-scan from symmetry-related measurements 
 Sortav (Blessing 1995)
;
_exptl_crystal_colour colourless
_exptl_crystal_density_diffrn 1.342
_exptl_crystal_density_method 'not measured'
_exptl_crystal_description block
_exptl_crystal_F_000 680
_exptl_crystal_size_max 0.45
_exptl_crystal_size_mid 0.38
_exptl_crystal_size_min 0.28
_refine_diff_density_max 0.360
_refine_diff_density_min -0.303
_refine_diff_density_rms 0.054
_refine_ls_abs_structure_details 'Flack H D (1983), Acta Cryst. A39, 876-881'
_refine_ls_abs_structure_Flack -0.06(7)
_refine_ls_extinction_method none
_refine_ls_goodness_of_fit_ref 1.060
_refine_ls_hydrogen_treatment constr
_refine_ls_matrix_type full
_refine_ls_number_parameters 202
_refine_ls_number_reflns 3631
_refine_ls_number_restraints 0
_refine_ls_restrained_S_all 1.060
_refine_ls_R_factor_all 0.0686
_refine_ls_R_factor_gt 0.0464
_refine_ls_shift/su_max 0.002
_refine_ls_shift/su_mean 0.000
_refine_ls_structure_factor_coef Fsqd
_refine_ls_weighting_details 'calc w=1/[\s^2^(Fo^2^)+(0.0650P)^2^+0.1768P] where P=(Fo^2^+2Fc^2^)/3'
_refine_ls_weighting_scheme calc
_refine_ls_wR_factor_gt 0.1074
_refine_ls_wR_factor_ref 0.1207
_reflns_number_gt 2849
_reflns_number_total 3631
_reflns_threshold_expression I>2\s(I)
_cod_data_source_file jo901559d_si_018.cif
_cod_data_source_block k09210r
_cod_depositor_comments
;
The following automatic conversions were performed:
'_symmetry_cell_setting' value 'Orthorhombic' changed to 'orthorhombic'
according to '/home/saulius/struct/CIF-dictionaries/cif_core.dic'
dictionary named 'cif_core.dic' version 2.4.1 from 2010-06-29.

Automatic conversion script
Id: cif_fix_enum 1527 2010-12-29 10:47:43Z saulius 
;
_cod_database_code 4025039

loop_
_symmetry_equiv_pos_as_xyz
'x, y, z'
'-x+1/2, -y, z+1/2'
'x+1/2, -y+1/2, -z'
'-x, y+1/2, -z+1/2'

loop_
_atom_site_label
_atom_site_type_symbol
_atom_site_fract_x
_atom_site_fract_y
_atom_site_fract_z
_atom_site_U_iso_or_equiv
_atom_site_adp_type
_atom_site_occupancy
_atom_site_symmetry_multiplicity
_atom_site_calc_flag
_atom_site_refinement_flags
_atom_site_disorder_assembly
_atom_site_disorder_group
Cl1 Cl 0.35137(10) 0.23242(5) 0.32659(4) 0.04326(19) Uani 1 1 d . . .
O1 O 0.5806(3) 0.56808(12) 0.63180(9) 0.0426(4) Uani 1 1 d . . .
C2 C 0.7187(4) 0.65005(19) 0.64648(13) 0.0363(6) Uani 1 1 d . . .
O3 O 0.6999(3) 0.72209(11) 0.58997(8) 0.0309(4) Uani 1 1 d . . .
C4 C 0.6873(3) 0.69343(17) 0.52085(12) 0.0280(5) Uani 1 1 d . . .
C5 C 0.7033(4) 0.58258(16) 0.50943(12) 0.0291(5) Uani 1 1 d . . .
H5 H 0.8511 0.5642 0.5236 0.035 Uiso 1 1 calc R . .
C6 C 0.5593(4) 0.53449(18) 0.56419(14) 0.0387(6) Uani 1 1 d . . .
C7 C 0.6294(5) 0.7010(2) 0.71177(13) 0.0452(7) Uani 1 1 d . . .
H7X H 0.4801 0.7176 0.7034 0.068 Uiso 1 1 calc R . .
H7Y H 0.7099 0.7615 0.7211 0.068 Uiso 1 1 calc R . .
H7Z H 0.6403 0.6568 0.7531 0.068 Uiso 1 1 calc R . .
C8 C 0.9480(5) 0.6177(2) 0.65745(15) 0.0485(7) Uani 1 1 d . . .
H8X H 1.0024 0.5887 0.6132 0.073 Uiso 1 1 calc R . .
H8Y H 0.9545 0.5686 0.6958 0.073 Uiso 1 1 calc R . .
H8Z H 1.0345 0.6751 0.6704 0.073 Uiso 1 1 calc R . .
O9 O 0.6605(3) 0.75506(11) 0.47594(8) 0.0322(4) Uani 1 1 d . . .
O10 O 0.4313(3) 0.47181(14) 0.55191(11) 0.0555(6) Uani 1 1 d . . .
C11 C 0.6757(4) 0.54480(16) 0.43210(12) 0.0282(5) Uani 1 1 d . . .
C12 C 0.4487(4) 0.56103(18) 0.40185(15) 0.0357(6) Uani 1 1 d . . .
H12X H 0.3493 0.5782 0.4409 0.043 Uiso 1 1 calc R . .
H12Y H 0.4490 0.6156 0.3666 0.043 Uiso 1 1 calc R . .
C13 C 0.3798(4) 0.46318(16) 0.36565(13) 0.0317(5) Uani 1 1 d . . .
H13X H 0.2362 0.4433 0.3815 0.038 Uiso 1 1 calc R . .
H13Y H 0.3800 0.4699 0.3130 0.038 Uiso 1 1 calc R . .
C14 C 0.5429(3) 0.38957(16) 0.38948(12) 0.0269(5) Uani 1 1 d . . .
C15 C 0.5516(4) 0.28813(17) 0.37664(12) 0.0309(5) Uani 1 1 d . . .
C16 C 0.7173(4) 0.23177(17) 0.40271(13) 0.0315(5) Uani 1 1 d . . .
H16 H 0.7229 0.1629 0.3931 0.038 Uiso 1 1 calc R . .
C17 C 0.8744(4) 0.27601(17) 0.44279(13) 0.0335(5) Uani 1 1 d . . .
H17 H 0.9871 0.2371 0.4613 0.040 Uiso 1 1 calc R . .
C18 C 0.8696(4) 0.37703(18) 0.45638(12) 0.0317(5) Uani 1 1 d . . .
H18 H 0.9787 0.4074 0.4837 0.038 Uiso 1 1 calc R . .
C19 C 0.7026(3) 0.43284(17) 0.42938(11) 0.0262(5) Uani 1 1 d . . .
C21 C 0.8469(4) 0.59316(16) 0.38466(12) 0.0309(5) Uani 1 1 d . . .
H21X H 0.8213 0.6653 0.3835 0.037 Uiso 1 1 calc R . .
H21Y H 0.9872 0.5823 0.4071 0.037 Uiso 1 1 calc R . .
C22 C 0.8554(5) 0.55524(19) 0.30824(12) 0.0404(6) Uani 1 1 d . . .
H22X H 0.9738 0.5866 0.2830 0.061 Uiso 1 1 calc R . .
H22Y H 0.7221 0.5711 0.2839 0.061 Uiso 1 1 calc R . .
H22Z H 0.8758 0.4835 0.3086 0.061 Uiso 1 1 calc R . .

loop_
_atom_site_aniso_label
_atom_site_aniso_U_11
_atom_site_aniso_U_22
_atom_site_aniso_U_33
_atom_site_aniso_U_23
_atom_site_aniso_U_13
_atom_site_aniso_U_12
Cl1 0.0441(3) 0.0348(3) 0.0508(4) -0.0103(3) -0.0080(3) -0.0048(3)
O1 0.0588(11) 0.0278(9) 0.0410(10) 0.0005(8) 0.0135(9) -0.0054(9)
C2 0.0492(14) 0.0280(13) 0.0318(13) 0.0037(10) -0.0018(11) -0.0019(11)
O3 0.0417(9) 0.0237(8) 0.0272(8) 0.0028(6) -0.0012(7) -0.0004(7)
C4 0.0246(11) 0.0264(11) 0.0328(12) 0.0011(10) 0.0016(9) -0.0015(9)
C5 0.0299(11) 0.0222(11) 0.0353(12) 0.0026(10) 0.0008(9) -0.0001(9)
C6 0.0509(15) 0.0213(12) 0.0438(15) -0.0006(11) 0.0103(12) -0.0053(11)
C7 0.0667(18) 0.0355(14) 0.0335(14) 0.0039(11) 0.0038(13) 0.0010(14)
C8 0.0566(17) 0.0511(18) 0.0377(15) 0.0060(13) -0.0065(12) 0.0113(14)
O9 0.0376(9) 0.0264(9) 0.0327(9) 0.0028(7) -0.0029(7) 0.0003(8)
O10 0.0731(14) 0.0344(11) 0.0591(12) -0.0106(9) 0.0215(11) -0.0229(10)
C11 0.0292(11) 0.0216(11) 0.0338(12) -0.0006(9) -0.0015(10) 0.0004(9)
C12 0.0332(13) 0.0250(13) 0.0487(14) -0.0041(11) -0.0051(11) 0.0025(10)
C13 0.0286(11) 0.0276(12) 0.0389(13) -0.0054(10) -0.0054(10) 0.0048(9)
C14 0.0258(11) 0.0248(12) 0.0302(12) 0.0008(9) 0.0018(9) 0.0005(9)
C15 0.0370(12) 0.0266(12) 0.0289(12) -0.0038(10) 0.0035(10) -0.0013(10)
C16 0.0426(13) 0.0212(11) 0.0306(11) -0.0014(10) 0.0036(10) 0.0026(10)
C17 0.0375(13) 0.0297(12) 0.0334(12) 0.0023(10) -0.0007(10) 0.0095(10)
C18 0.0306(12) 0.0293(12) 0.0354(13) -0.0011(10) -0.0037(10) 0.0011(10)
C19 0.0289(11) 0.0226(11) 0.0273(11) -0.0014(9) 0.0031(9) 0.0018(9)
C21 0.0293(11) 0.0251(11) 0.0382(13) -0.0028(10) 0.0016(10) 0.0008(10)
C22 0.0509(15) 0.0352(14) 0.0351(13) 0.0022(10) 0.0004(12) -0.0047(13)

loop_
_atom_type_symbol
_atom_type_description
_atom_type_scat_dispersion_real
_atom_type_scat_dispersion_imag
_atom_type_scat_source
C C 0.0033 0.0016 'International Tables Vol C Tables 4.2.6.8 and 6.1.1.4'
H H 0.0000 0.0000 'International Tables Vol C Tables 4.2.6.8 and 6.1.1.4'
O O 0.0106 0.0060 'International Tables Vol C Tables 4.2.6.8 and 6.1.1.4'
Cl Cl 0.1484 0.1585 'International Tables Vol C Tables 4.2.6.8 and 6.1.1.4'

loop_
_geom_angle_atom_site_label_1
_geom_angle_atom_site_label_2
_geom_angle_atom_site_label_3
_geom_angle
_geom_angle_site_symmetry_1
_geom_angle_site_symmetry_3
_geom_angle_publ_flag
C6 O1 C2 119.95(18) . . ?
O1 C2 O3 109.39(19) . . ?
O1 C2 C7 106.4(2) . . ?
O3 C2 C7 104.7(2) . . ?
O1 C2 C8 112.2(2) . . ?
O3 C2 C8 111.7(2) . . ?
C7 C2 C8 112.0(2) . . ?
C4 O3 C2 120.79(18) . . ?
O9 C4 O3 118.7(2) . . ?
O9 C4 C5 126.8(2) . . ?
O3 C4 C5 114.44(19) . . ?
C6 C5 C4 106.82(19) . . ?
C6 C5 C11 115.1(2) . . ?
C4 C5 C11 116.82(19) . . ?
O10 C6 O1 119.1(2) . . ?
O10 C6 C5 125.4(2) . . ?
O1 C6 C5 115.4(2) . . ?
C19 C11 C21 108.94(18) . . ?
C19 C11 C5 110.33(18) . . ?
C21 C11 C5 108.67(18) . . ?
C19 C11 C12 103.33(18) . . ?
C21 C11 C12 111.94(18) . . ?
C5 C11 C12 113.5(2) . . ?
C13 C12 C11 107.22(19) . . ?
C14 C13 C12 104.25(18) . . ?
C19 C14 C15 118.8(2) . . ?
C19 C14 C13 112.19(19) . . ?
C15 C14 C13 129.0(2) . . ?
C16 C15 C14 120.8(2) . . ?
C16 C15 Cl1 119.85(18) . . ?
C14 C15 Cl1 119.34(18) . . ?
C17 C16 C15 119.6(2) . . ?
C16 C17 C18 120.7(2) . . ?
C19 C18 C17 119.0(2) . . ?
C14 C19 C18 121.1(2) . . ?
C14 C19 C11 111.0(2) . . ?
C18 C19 C11 127.7(2) . . ?
C22 C21 C11 115.0(2) . . ?

loop_
_geom_bond_atom_site_label_1
_geom_bond_atom_site_label_2
_geom_bond_distance
_geom_bond_site_symmetry_2
_geom_bond_publ_flag
Cl1 C15 1.743(2) . ?
O1 C6 1.352(3) . ?
O1 C2 1.437(3) . ?
C2 O3 1.444(3) . ?
C2 C7 1.512(4) . ?
C2 C8 1.524(4) . ?
O3 C4 1.354(3) . ?
C4 O9 1.197(3) . ?
C4 C5 1.519(3) . ?
C5 C6 1.516(3) . ?
C5 C11 1.546(3) . ?
C6 O10 1.193(3) . ?
C11 C19 1.526(3) . ?
C11 C21 1.543(3) . ?
C11 C12 1.554(3) . ?
C12 C13 1.550(3) . ?
C13 C14 1.499(3) . ?
C14 C19 1.384(3) . ?
C14 C15 1.395(3) . ?
C15 C16 1.383(3) . ?
C16 C17 1.379(3) . ?
C17 C18 1.392(3) . ?
C18 C19 1.391(3) . ?
C21 C22 1.521(3) . ?

loop_
_cod_related_entry_id
_cod_related_entry_database
_cod_related_entry_code
1 ChemSpider 30659085
